data_7713475
loop_
_publ_author_name
'Lu, Xin'
'Yao, Zhilong'
'Yuan, Xiaomin'
'Wei, Yao'
'Zhu, Zhihao'
'Zheng, Hegen'
'Zhang, Chuan-Lei'

_publ_section_title
;
 Response to solvent stimulation of terbium-organic framework for
 photocatalysis CO2 reduction
;
_journal_name_full 'Dalton Transactions'
_journal_paper_doi 10.1039/D3DT01763J
_journal_year 2023
_chemical_formula_sum 'C36 H34 O11 Tb'
_chemical_formula_weight 801.55
_space_group_crystal_system triclinic
_space_group_IT_number 2
_space_group_name_Hall '-P 1'
_space_group_name_H-M_alt 'P -1'
_atom_sites_solution_hydrogens mixed
_audit_creation_method SHELXL-2018/3
_audit_update_record
;
2022-07-18 deposited with the CCDC.	2023-07-12 downloaded from the CCDC.
;
_cell_angle_alpha 108.9470(10)
_cell_angle_beta 95.4730(10)
_cell_angle_gamma 93.3720(10)
_cell_formula_units_Z 2
_cell_length_a 9.4513(4)
_cell_length_b 15.2354(7)
_cell_length_c 18.4015(8)
_cell_measurement_reflns_used 5368
_cell_measurement_temperature 296(2)
_cell_measurement_theta_max 27.28
_cell_measurement_theta_min 2.31
_cell_volume 2483.35(19)
_computing_cell_refinement 'Bruker SMART'
_computing_data_collection 'Bruker SMART'
_computing_data_reduction 'Bruker SAINT'
_computing_molecular_graphics 'Bruker SHELXTL'
_computing_publication_material 'Bruker SHELXTL'
_computing_structure_refinement 'SHELXL-2018/3 (Sheldrick, 2018)'
_computing_structure_solution 'Bruker SHELXTL'
_diffrn_ambient_temperature 296(2)
_diffrn_measured_fraction_theta_full 0.994
_diffrn_measured_fraction_theta_max 0.986
_diffrn_measurement_device_type 'CCD area detector'
_diffrn_measurement_method 'phi and omega scans'
_diffrn_radiation_type MoK\a
_diffrn_radiation_wavelength 0.71073
_diffrn_reflns_av_R_equivalents 0.0759
_diffrn_reflns_av_unetI/netI 0.1054
_diffrn_reflns_Laue_measured_fraction_full 0.994
_diffrn_reflns_Laue_measured_fraction_max 0.986
_diffrn_reflns_limit_h_max 12
_diffrn_reflns_limit_h_min -12
_diffrn_reflns_limit_k_max 16
_diffrn_reflns_limit_k_min -20
_diffrn_reflns_limit_l_max 24
_diffrn_reflns_limit_l_min -24
_diffrn_reflns_number 18150
_diffrn_reflns_point_group_measured_fraction_full 0.994
_diffrn_reflns_point_group_measured_fraction_max 0.986
_diffrn_reflns_theta_full 25.242
_diffrn_reflns_theta_max 28.392
_diffrn_reflns_theta_min 1.420
_diffrn_source 'fine-focus sealed tube'
_exptl_absorpt_coefficient_mu 1.465
_exptl_absorpt_correction_type multi-scan
_exptl_absorpt_process_details 'SADABS; Bruker, 2000'
_exptl_crystal_colour colorless
_exptl_crystal_density_diffrn 1.072
_exptl_crystal_density_meas 1.072
_exptl_crystal_density_method 'not measured'
_exptl_crystal_description block
_exptl_crystal_F_000 806
_exptl_crystal_size_max 0.280
_exptl_crystal_size_mid 0.260
_exptl_crystal_size_min 0.220
_exptl_transmission_factor_max 0.724
_exptl_transmission_factor_min 0.670
_refine_diff_density_max 1.731
_refine_diff_density_min -1.027
_refine_diff_density_rms 0.124
_refine_ls_extinction_method none
_refine_ls_goodness_of_fit_ref 1.041
_refine_ls_hydrogen_treatment constr
_refine_ls_matrix_type full
_refine_ls_number_parameters 436
_refine_ls_number_reflns 12291
_refine_ls_number_restraints 7
_refine_ls_restrained_S_all 1.047
_refine_ls_R_factor_all 0.0565
_refine_ls_R_factor_gt 0.0426
_refine_ls_shift/su_max 0.002
_refine_ls_shift/su_mean 0.000
_refine_ls_structure_factor_coef Fsqd
_refine_ls_weighting_details 'w=1/[\s^2^(Fo^2^)+(0.0080P)^2^] where P=(Fo^2^+2Fc^2^)/3'
_refine_ls_weighting_scheme calc
_refine_ls_wR_factor_gt 0.0843
_refine_ls_wR_factor_ref 0.0868
_reflns_Friedel_coverage 0.000
_reflns_number_gt 9268
_reflns_number_total 12291
_reflns_threshold_expression 'I > 2\s(I)'
_cod_data_source_file d3dt01763j2.cif
_cod_data_source_block 1_sq
_cod_database_code 7713475
_shelx_shelxl_version_number 2018/3
_shelx_space_group_comment
;
The symmetry employed for this shelxl refinement is uniquely defined
by the following loop, which should always be used as a source of
symmetry information in preference to the above space-group names.
They are only intended as comments.
;
_shelx_estimated_absorpt_t_min 0.684
_shelx_estimated_absorpt_t_max 0.739

loop_
_space_group_symop_operation_xyz
'x, y, z'
'-x, -y, -z'

loop_
_atom_site_label
_atom_site_type_symbol
_atom_site_fract_x
_atom_site_fract_y
_atom_site_fract_z
_atom_site_U_iso_or_equiv
_atom_site_adp_type
_atom_site_occupancy
_atom_site_site_symmetry_order
_atom_site_calc_flag
_atom_site_refinement_flags_posn
_atom_site_refinement_flags_adp
_atom_site_refinement_flags_occupancy
_atom_site_disorder_assembly
_atom_site_disorder_group
O8 O 1.1181(3) 0.6363(2) 1.09890(15) 0.0413(7) Uani 1 1 d . . . . .
O1W O 0.6359(3) 0.3100(3) 0.9609(2) 0.0714(11) Uani 1 1 d . . . . .
H1WA H 0.595625 0.305203 1.005565 0.107 Uiso 1 1 d R U . . .
H1WB H 0.699956 0.262656 0.944801 0.107 Uiso 1 1 d R U . . .
Tb1 Tb 0.77391(2) 0.47179(2) 0.99569(2) 0.02756(6) Uani 1 1 d . . . . .
O1 O 0.9071(3) 0.5565(2) 0.93838(15) 0.0414(7) Uani 1 1 d . . . . .
O2 O 1.1243(3) 0.6123(2) 0.92690(15) 0.0407(7) Uani 1 1 d . . . . .
O7 O 0.8937(3) 0.5876(2) 1.10519(14) 0.0388(7) Uani 1 1 d . . . . .
O4 O 0.4038(3) 0.5538(2) 0.10862(15) 0.0435(8) Uani 1 1 d . . . . .
O2W O 0.6660(3) 0.6235(2) 1.01438(19) 0.0652(10) Uani 1 1 d . . . . .
H2WA H 0.584998 0.625642 1.042431 0.098 Uiso 1 1 d R U . . .
H2WB H 0.636293 0.628488 0.964615 0.098 Uiso 1 1 d R U . . .
O3 O 0.5941(3) 0.4783(2) 0.07433(15) 0.0444(8) Uani 1 1 d . . . . .
O6 O 0.5521(3) 0.6356(3) 0.62590(17) 0.0635(10) Uani 1 1 d . . . . .
O5 O 0.9713(4) 0.6037(4) 0.43255(19) 0.0980(16) Uani 1 1 d . U . . .
O9 O 1.1286(5) 1.0433(3) 1.3860(2) 0.0951(15) Uani 1 1 d . . . . .
C2 C 0.9339(4) 0.6050(3) 0.8300(2) 0.0330(9) Uani 1 1 d . . . . .
C7 C 0.8019(4) 0.5625(3) 0.7918(2) 0.0432(11) Uani 1 1 d . . . . .
H7 H 0.745214 0.529289 0.814446 0.052 Uiso 1 1 calc R U . . .
C1 C 0.9907(4) 0.5899(3) 0.9038(2) 0.0310(9) Uani 1 1 d . . . . .
C6 C 0.7532(4) 0.5687(3) 0.7210(2) 0.0485(12) Uani 1 1 d . . . . .
H6 H 0.664476 0.538880 0.696210 0.058 Uiso 1 1 calc R U . . .
C5 C 0.8339(4) 0.6184(3) 0.6859(2) 0.0370(10) Uani 1 1 d . . . . .
C3 C 1.0131(4) 0.6567(3) 0.7967(2) 0.0407(11) Uani 1 1 d . . . . .
H3 H 1.101170 0.686859 0.822220 0.049 Uiso 1 1 calc R U . . .
C4 C 0.9648(4) 0.6648(3) 0.7268(2) 0.0423(11) Uani 1 1 d . . . . .
H4 H 1.019495 0.701449 0.706109 0.051 Uiso 1 1 calc R U . . .
C8 C 0.7919(4) 0.6173(3) 0.6055(2) 0.0388(10) Uani 1 1 d . . . . .
C13 C 0.6502(4) 0.6199(3) 0.5750(2) 0.0411(11) Uani 1 1 d . . . . .
C9 C 0.8955(4) 0.6113(3) 0.5558(2) 0.0459(12) Uani 1 1 d . . . . .
H9 H 0.989992 0.610675 0.574914 0.055 Uiso 1 1 calc R U . . .
C16 C 0.4158(5) 0.6602(5) 0.6019(3) 0.0807(19) Uani 1 1 d . . . . .
H16A H 0.358039 0.605274 0.566997 0.097 Uiso 1 1 calc R U . . .
H16B H 0.427759 0.704906 0.575067 0.097 Uiso 1 1 calc R U . . .
C20 C 0.6962(4) 0.5095(3) 0.2294(2) 0.0389(11) Uani 1 1 d . . . . .
H20 H 0.741766 0.468975 0.191364 0.047 Uiso 1 1 calc R U . . .
C21 C 0.5796(4) 0.5511(3) 0.2084(2) 0.0316(9) Uani 1 1 d . . . . .
C22 C 0.5173(4) 0.6143(3) 0.2656(2) 0.0371(10) Uani 1 1 d . . . . .
H22 H 0.440319 0.643407 0.251959 0.045 Uiso 1 1 calc R U . . .
C24 C 0.5224(4) 0.5263(3) 0.1242(2) 0.0345(10) Uani 1 1 d . . . . .
C18 C 0.6802(4) 0.5909(3) 0.3649(2) 0.0397(11) Uani 1 1 d . . . . .
C19 C 0.7450(4) 0.5283(3) 0.3070(2) 0.0419(11) Uani 1 1 d . . . . .
H19 H 0.821684 0.498959 0.320606 0.050 Uiso 1 1 calc R U . . .
C11 C 0.7239(4) 0.6043(3) 0.4479(2) 0.0377(10) Uani 1 1 d . . . . .
C10 C 0.8651(4) 0.6062(4) 0.4792(2) 0.0445(12) Uani 1 1 d . . . . .
C12 C 0.6190(4) 0.6120(3) 0.4978(2) 0.0417(11) Uani 1 1 d . . . . .
H12 H 0.524396 0.611863 0.478408 0.050 Uiso 1 1 calc R U . . .
C26 C 1.0081(4) 0.7178(3) 1.2080(2) 0.0353(10) Uani 1 1 d . . . . .
C25 C 1.0056(4) 0.6412(3) 1.1308(2) 0.0324(9) Uani 1 1 d . . . . .
C30 C 1.1285(5) 0.8461(3) 1.3134(3) 0.0538(13) Uani 1 1 d . . . . .
H30 H 1.211483 0.885280 1.335936 0.065 Uiso 1 1 calc R U . . .
C29 C 1.0076(5) 0.8599(3) 1.3496(2) 0.0474(12) Uani 1 1 d . . . . .
C32 C 1.0058(5) 0.9336(3) 1.4263(3) 0.0512(12) Uani 1 1 d . . . . .
C23 C 0.5677(4) 0.6348(3) 0.3426(2) 0.0414(11) Uani 1 1 d . . . . .
H23 H 0.525787 0.678762 0.380138 0.050 Uiso 1 1 calc R U . . .
C31 C 1.1294(4) 0.7740(3) 1.2431(2) 0.0476(12) Uani 1 1 d . . . . .
H31 H 1.213431 0.764544 1.220362 0.057 Uiso 1 1 calc R U . . .
C27 C 0.8860(5) 0.7317(3) 1.2448(2) 0.0496(12) Uani 1 1 d . . . . .
H27 H 0.802825 0.692986 1.221874 0.059 Uiso 1 1 calc R U . . .
C34 C 1.0682(6) 1.0229(4) 1.4442(3) 0.0609(15) Uani 1 1 d . . . . .
C28 C 0.8851(5) 0.8015(3) 1.3147(3) 0.0549(13) Uani 1 1 d . . . . .
H28 H 0.801945 0.809314 1.338362 0.066 Uiso 1 1 calc R U . . .
C15 C 1.1881(6) 0.6620(5) 0.4037(4) 0.103(2) Uani 1 1 d . . . . .
H15A H 1.127918 0.651804 0.356092 0.154 Uiso 1 1 calc R U . . .
H15B H 1.257741 0.617462 0.395510 0.154 Uiso 1 1 calc R U . . .
H15C H 1.235811 0.723919 0.421013 0.154 Uiso 1 1 calc R U . . .
C35 C 1.1918(9) 1.1306(5) 1.3978(4) 0.116(3) Uani 1 1 d . . . . .
H35A H 1.268040 1.147245 1.440412 0.139 Uiso 1 1 calc R U . . .
H35B H 1.122332 1.175982 1.410314 0.139 Uiso 1 1 calc R U . . .
C14 C 1.1007(7) 0.6511(6) 0.4627(4) 0.115(2) Uani 1 1 d . U . . .
H14A H 1.151859 0.618600 0.492744 0.138 Uiso 1 1 calc R U . . .
H14B H 1.087095 0.712377 0.497569 0.138 Uiso 1 1 calc R U . . .
C17 C 0.3443(7) 0.7019(5) 0.6731(4) 0.111(3) Uani 1 1 d . . . . .
H17A H 0.321584 0.654703 0.695437 0.166 Uiso 1 1 calc R U . . .
H17B H 0.258210 0.726308 0.659454 0.166 Uiso 1 1 calc R U . . .
H17C H 0.407496 0.751273 0.710009 0.166 Uiso 1 1 calc R U . . .
C33 C 0.9388(6) 0.9107(4) 1.4841(3) 0.0637(15) Uani 1 1 d . . . . .
H33 H 0.898704 0.850118 1.473949 0.076 Uiso 1 1 calc R U . . .
C36 C 1.2514(9) 1.1296(5) 1.3235(4) 0.139(3) Uani 1 1 d . . . . .
H36A H 1.292016 1.071892 1.301698 0.208 Uiso 1 1 calc R U . . .
H36B H 1.323882 1.180634 1.334898 0.208 Uiso 1 1 calc R U . . .
H36C H 1.175941 1.135687 1.287186 0.208 Uiso 1 1 calc R U . . .

loop_
_atom_site_aniso_label
_atom_site_aniso_U_11
_atom_site_aniso_U_22
_atom_site_aniso_U_33
_atom_site_aniso_U_23
_atom_site_aniso_U_13
_atom_site_aniso_U_12
O8 0.0382(16) 0.052(2) 0.0264(15) 0.0011(13) 0.0086(12) 0.0049(14)
O1W 0.052(2) 0.091(3) 0.081(3) 0.042(2) 0.0126(19) -0.003(2)
Tb1 0.02092(9) 0.04459(13) 0.01551(9) 0.00799(7) 0.00039(6) 0.00459(7)
O1 0.0507(18) 0.052(2) 0.0288(16) 0.0216(14) 0.0110(13) 0.0022(15)
O2 0.0324(15) 0.060(2) 0.0324(16) 0.0202(14) -0.0011(12) 0.0066(14)
O7 0.0332(15) 0.0457(19) 0.0247(15) -0.0043(13) -0.0006(12) 0.0013(13)
O4 0.0254(14) 0.079(2) 0.0252(15) 0.0165(14) -0.0025(12) 0.0102(15)
O2W 0.0338(17) 0.089(3) 0.070(2) 0.022(2) 0.0016(16) 0.0133(18)
O3 0.0271(14) 0.082(2) 0.0223(15) 0.0131(14) 0.0074(12) 0.0103(15)
O6 0.0413(18) 0.122(3) 0.0367(19) 0.0368(19) 0.0073(15) 0.0210(19)
O5 0.0428(19) 0.212(5) 0.0267(19) 0.027(2) -0.0034(16) -0.003(2)
O9 0.169(4) 0.045(2) 0.058(3) -0.0076(18) 0.063(3) -0.026(2)
C2 0.032(2) 0.046(3) 0.024(2) 0.0151(18) 0.0004(16) 0.0054(19)
C7 0.030(2) 0.070(3) 0.036(2) 0.030(2) -0.0024(18) -0.002(2)
C1 0.035(2) 0.035(2) 0.021(2) 0.0066(17) 0.0006(16) 0.0083(18)
C6 0.037(2) 0.072(4) 0.040(3) 0.031(2) -0.011(2) -0.014(2)
C5 0.032(2) 0.057(3) 0.025(2) 0.018(2) -0.0012(17) 0.005(2)
C3 0.028(2) 0.063(3) 0.034(2) 0.024(2) -0.0047(17) -0.006(2)
C4 0.036(2) 0.060(3) 0.035(2) 0.026(2) -0.0019(18) -0.011(2)
C8 0.037(2) 0.058(3) 0.024(2) 0.020(2) -0.0036(17) 0.003(2)
C13 0.036(2) 0.060(3) 0.028(2) 0.017(2) 0.0025(18) 0.002(2)
C9 0.033(2) 0.079(4) 0.032(2) 0.029(2) -0.0055(18) 0.003(2)
C16 0.050(3) 0.140(6) 0.055(4) 0.033(4) 0.011(3) 0.025(4)
C20 0.032(2) 0.059(3) 0.023(2) 0.0098(19) 0.0007(17) 0.010(2)
C21 0.0226(18) 0.051(3) 0.021(2) 0.0150(18) -0.0020(15) -0.0046(18)
C22 0.030(2) 0.058(3) 0.026(2) 0.019(2) 0.0012(17) 0.009(2)
C24 0.029(2) 0.054(3) 0.022(2) 0.0158(19) -0.0007(16) 0.0013(19)
C18 0.037(2) 0.057(3) 0.023(2) 0.012(2) -0.0023(17) 0.002(2)
C19 0.035(2) 0.067(3) 0.026(2) 0.018(2) -0.0019(18) 0.014(2)
C11 0.039(2) 0.049(3) 0.026(2) 0.0141(19) -0.0031(18) 0.003(2)
C10 0.036(2) 0.077(4) 0.025(2) 0.024(2) 0.0015(18) 0.002(2)
C12 0.034(2) 0.067(3) 0.023(2) 0.016(2) -0.0047(17) 0.009(2)
C26 0.039(2) 0.036(3) 0.024(2) -0.0005(17) 0.0077(17) 0.0005(19)
C25 0.035(2) 0.039(3) 0.021(2) 0.0067(17) 0.0035(17) 0.0094(19)
C30 0.052(3) 0.052(3) 0.039(3) -0.008(2) 0.004(2) -0.010(2)
C29 0.060(3) 0.042(3) 0.032(2) 0.000(2) 0.016(2) -0.005(2)
C32 0.066(3) 0.041(3) 0.036(3) -0.003(2) 0.014(2) -0.004(2)
C23 0.037(2) 0.062(3) 0.026(2) 0.013(2) 0.0055(18) 0.014(2)
C31 0.040(2) 0.054(3) 0.034(3) -0.005(2) 0.008(2) -0.003(2)
C27 0.046(3) 0.048(3) 0.037(3) -0.009(2) 0.010(2) -0.005(2)
C34 0.094(4) 0.043(3) 0.036(3) -0.003(2) 0.028(3) -0.010(3)
C28 0.057(3) 0.053(3) 0.039(3) -0.010(2) 0.027(2) -0.004(2)
C15 0.066(4) 0.157(7) 0.115(6) 0.078(5) 0.034(4) 0.008(4)
C35 0.194(8) 0.063(5) 0.087(5) 0.006(4) 0.079(5) -0.018(5)
C14 0.076(3) 0.132(4) 0.123(4) 0.026(3) 0.023(3) -0.022(3)
C17 0.079(5) 0.156(8) 0.105(6) 0.046(5) 0.031(4) 0.033(5)
C33 0.094(4) 0.043(3) 0.042(3) -0.004(2) 0.026(3) -0.007(3)
C36 0.223(9) 0.095(6) 0.107(6) 0.029(5) 0.098(6) -0.013(6)

loop_
_atom_type_symbol
_atom_type_description
_atom_type_scat_dispersion_real
_atom_type_scat_dispersion_imag
_atom_type_scat_source
C C 0.0033 0.0016 'International Tables Vol C Tables 4.2.6.8 and 6.1.1.4'
H H 0.0000 0.0000 'International Tables Vol C Tables 4.2.6.8 and 6.1.1.4'
O O 0.0106 0.0060 'International Tables Vol C Tables 4.2.6.8 and 6.1.1.4'
Tb Tb -0.1723 4.1537 'International Tables Vol C Tables 4.2.6.8 and 6.1.1.4'

loop_
_geom_angle_atom_site_label_1
_geom_angle_atom_site_label_2
_geom_angle_atom_site_label_3
_geom_angle
_geom_angle_site_symmetry_1
_geom_angle_site_symmetry_3
_geom_angle_publ_flag
C25 O8 Tb1 138.9(3) . 2_767 ?
Tb1 O1W H1WA 109.2 . . ?
Tb1 O1W H1WB 109.5 . . ?
H1WA O1W H1WB 109.5 . . ?
O1 Tb1 O8 73.64(10) . 2_767 ?
O1 Tb1 O3 144.11(11) . 1_556 ?
O8 Tb1 O3 140.44(11) 2_767 1_556 ?
O1 Tb1 O4 86.86(10) . 2_666 ?
O8 Tb1 O4 81.68(9) 2_767 2_666 ?
O3 Tb1 O4 88.16(9) 1_556 2_666 ?
O1 Tb1 O7 79.39(10) . . ?
O8 Tb1 O7 125.64(9) 2_767 . ?
O3 Tb1 O7 83.53(9) 1_556 . ?
O4 Tb1 O7 142.97(10) 2_666 . ?
O1 Tb1 O2 123.59(9) . 2_767 ?
O8 Tb1 O2 81.30(10) 2_767 2_767 ?
O3 Tb1 O2 81.46(10) 1_556 2_767 ?
O4 Tb1 O2 138.42(11) 2_666 2_767 ?
O7 Tb1 O2 75.78(10) . 2_767 ?
O1 Tb1 O2W 72.45(11) . . ?
O8 Tb1 O2W 138.41(11) 2_767 . ?
O3 Tb1 O2W 72.09(11) 1_556 . ?
O4 Tb1 O2W 73.15(10) 2_666 . ?
O7 Tb1 O2W 69.95(10) . . ?
O2 Tb1 O2W 138.42(10) 2_767 . ?
O1 Tb1 O1W 139.30(11) . . ?
O8 Tb1 O1W 70.83(11) 2_767 . ?
O3 Tb1 O1W 69.82(11) 1_556 . ?
O4 Tb1 O1W 69.09(11) 2_666 . ?
O7 Tb1 O1W 138.59(11) . . ?
O2 Tb1 O1W 69.53(10) 2_767 . ?
O2W Tb1 O1W 126.18(10) . . ?
C1 O1 Tb1 169.9(3) . . ?
C1 O2 Tb1 114.5(3) . 2_767 ?
C25 O7 Tb1 144.0(3) . . ?
C24 O4 Tb1 140.0(3) . 2_666 ?
H2WA O2W Tb1 109.9 . . ?
H2WA O2W H2WA 0.0 . . ?
Tb1 O2W H2WA 109.9 . . ?
H2WA O2W H2WB 109.5 . . ?
Tb1 O2W H2WB 109.0 . . ?
H2WA O2W H2WB 109.5 . . ?
C24 O3 Tb1 149.0(3) . 1_554 ?
C13 O6 C16 117.8(3) . . ?
C14 O5 C10 120.3(4) . . ?
C34 O9 C35 120.7(4) . . ?
C7 C2 C3 118.3(3) . . ?
C7 C2 C1 120.0(4) . . ?
C3 C2 C1 121.6(3) . . ?
C2 C7 C6 121.1(4) . . ?
C2 C7 H7 119.5 . . ?
C6 C7 H7 119.5 . . ?
O1 C1 O2 124.0(3) . . ?
O1 C1 C2 118.9(3) . . ?
O2 C1 C2 117.1(4) . . ?
C7 C6 C5 121.1(4) . . ?
C7 C6 H6 119.4 . . ?
C5 C6 H6 119.4 . . ?
C6 C5 C4 117.3(3) . . ?
C6 C5 C8 122.3(4) . . ?
C4 C5 C8 120.2(4) . . ?
C4 C3 C2 121.3(4) . . ?
C4 C3 H3 119.3 . . ?
C2 C3 H3 119.3 . . ?
C3 C4 C5 120.8(4) . . ?
C3 C4 H4 119.6 . . ?
C5 C4 H4 119.6 . . ?
C9 C8 C13 116.8(3) . . ?
C9 C8 C5 119.5(3) . . ?
C13 C8 C5 123.8(4) . . ?
O6 C13 C12 123.6(4) . . ?
O6 C13 C8 116.4(3) . . ?
C12 C13 C8 120.0(4) . . ?
C8 C9 C10 123.3(4) . . ?
C8 C9 H9 118.3 . . ?
C10 C9 H9 118.3 . . ?
O6 C16 C17 107.8(4) . . ?
O6 C16 H16A 110.2 . . ?
C17 C16 H16A 110.2 . . ?
O6 C16 H16B 110.2 . . ?
C17 C16 H16B 110.2 . . ?
H16A C16 H16B 108.5 . . ?
C19 C20 C21 120.2(4) . . ?
C19 C20 H20 119.9 . . ?
C21 C20 H20 119.9 . . ?
C22 C21 C20 119.0(3) . . ?
C22 C21 C24 121.2(3) . . ?
C20 C21 C24 119.8(4) . . ?
C21 C22 C23 120.9(4) . . ?
C21 C22 H22 119.5 . . ?
C23 C22 H22 119.5 . . ?
O3 C24 O4 124.3(3) . . ?
O3 C24 C21 118.2(3) . . ?
O4 C24 C21 117.5(3) . . ?
C19 C18 C23 118.1(4) . . ?
C19 C18 C11 120.6(4) . . ?
C23 C18 C11 121.1(4) . . ?
C20 C19 C18 120.8(4) . . ?
C20 C19 H19 119.6 . . ?
C18 C19 H19 119.6 . . ?
C10 C11 C12 117.1(3) . . ?
C10 C11 C18 123.7(4) . . ?
C12 C11 C18 119.2(3) . . ?
C11 C10 C9 120.0(4) . . ?
C11 C10 O5 118.3(3) . . ?
C9 C10 O5 121.7(4) . . ?
C13 C12 C11 122.8(4) . . ?
C13 C12 H12 118.6 . . ?
C11 C12 H12 118.6 . . ?
C27 C26 C31 118.3(4) . . ?
C27 C26 C25 120.4(4) . . ?
C31 C26 C25 121.3(4) . . ?
O7 C25 O8 125.8(4) . . ?
O7 C25 C26 117.5(3) . . ?
O8 C25 C26 116.6(4) . . ?
C29 C30 C31 121.1(4) . . ?
C29 C30 H30 119.4 . . ?
C31 C30 H30 119.4 . . ?
C30 C29 C28 118.5(4) . . ?
C30 C29 C32 122.1(4) . . ?
C28 C29 C32 119.4(4) . . ?
C34 C32 C33 117.8(4) . . ?
C34 C32 C29 123.2(4) . . ?
C33 C32 C29 119.0(4) . . ?
C22 C23 C18 120.9(4) . . ?
C22 C23 H23 119.6 . . ?
C18 C23 H23 119.6 . . ?
C26 C31 C30 120.4(4) . . ?
C26 C31 H31 119.8 . . ?
C30 C31 H31 119.8 . . ?
C26 C27 C28 121.5(4) . . ?
C26 C27 H27 119.2 . . ?
C28 C27 H27 119.2 . . ?
O9 C34 C32 116.3(4) . . ?
O9 C34 C33 122.7(5) . 2_778 ?
C32 C34 C33 120.9(5) . 2_778 ?
C27 C28 C29 120.1(4) . . ?
C27 C28 H28 119.9 . . ?
C29 C28 H28 119.9 . . ?
C14 C15 H15A 109.5 . . ?
C14 C15 H15B 109.5 . . ?
H15A C15 H15B 109.5 . . ?
C14 C15 H15C 109.5 . . ?
H15A C15 H15C 109.5 . . ?
H15B C15 H15C 109.5 . . ?
O9 C35 C36 107.7(5) . . ?
O9 C35 H35A 110.2 . . ?
C36 C35 H35A 110.2 . . ?
O9 C35 H35B 110.2 . . ?
C36 C35 H35B 110.2 . . ?
H35A C35 H35B 108.5 . . ?
O5 C14 C15 113.4(6) . . ?
O5 C14 H14A 108.9 . . ?
C15 C14 H14A 108.9 . . ?
O5 C14 H14B 108.9 . . ?
C15 C14 H14B 108.9 . . ?
H14A C14 H14B 107.7 . . ?
C16 C17 H17A 109.5 . . ?
C16 C17 H17B 109.5 . . ?
H17A C17 H17B 109.5 . . ?
C16 C17 H17C 109.5 . . ?
H17A C17 H17C 109.5 . . ?
H17B C17 H17C 109.5 . . ?
C34 C33 C32 121.2(5) 2_778 . ?
C34 C33 H33 119.4 2_778 . ?
C32 C33 H33 119.4 . . ?
C35 C36 H36A 109.5 . . ?
C35 C36 H36B 109.5 . . ?
H36A C36 H36B 109.5 . . ?
C35 C36 H36C 109.5 . . ?
H36A C36 H36C 109.5 . . ?
H36B C36 H36C 109.5 . . ?

loop_
_geom_bond_atom_site_label_1
_geom_bond_atom_site_label_2
_geom_bond_distance
_geom_bond_site_symmetry_2
_geom_bond_publ_flag
O8 C25 1.257(4) . ?
O8 Tb1 2.337(3) 2_767 ?
O1W Tb1 2.574(3) . ?
O1W H1WA 0.9600 . ?
O1W H1WB 0.9600 . ?
Tb1 O1 2.304(3) . ?
Tb1 O3 2.321(3) 1_556 ?
Tb1 O4 2.341(2) 2_666 ?
Tb1 O7 2.340(2) . ?
Tb1 O2 2.380(3) 2_767 ?
Tb1 O2W 2.516(3) . ?
O1 C1 1.244(5) . ?
O2 C1 1.283(4) . ?
O7 C25 1.249(5) . ?
O4 C24 1.259(4) . ?
O2W H2WA 0.9600 . ?
O2W H2WA 0.9600 . ?
O2W H2WB 0.9600 . ?
O3 C24 1.256(4) . ?
O6 C13 1.357(5) . ?
O6 C16 1.432(5) . ?
O5 C14 1.353(7) . ?
O5 C10 1.376(5) . ?
O9 C34 1.372(6) . ?
O9 C35 1.366(7) . ?
C2 C7 1.382(5) . ?
C2 C3 1.373(5) . ?
C2 C1 1.505(5) . ?
C7 C6 1.374(5) . ?
C7 H7 0.9300 . ?
C6 C5 1.384(6) . ?
C6 H6 0.9300 . ?
C5 C4 1.403(5) . ?
C5 C8 1.490(5) . ?
C3 C4 1.370(5) . ?
C3 H3 0.9300 . ?
C4 H4 0.9300 . ?
C8 C9 1.389(5) . ?
C8 C13 1.409(5) . ?
C13 C12 1.388(5) . ?
C9 C10 1.387(5) . ?
C9 H9 0.9300 . ?
C16 C17 1.502(7) . ?
C16 H16A 0.9700 . ?
C16 H16B 0.9700 . ?
C20 C19 1.389(5) . ?
C20 C21 1.387(5) . ?
C20 H20 0.9300 . ?
C21 C22 1.382(5) . ?
C21 C24 1.508(5) . ?
C22 C23 1.378(5) . ?
C22 H22 0.9300 . ?
C18 C19 1.398(5) . ?
C18 C23 1.388(5) . ?
C18 C11 1.486(5) . ?
C19 H19 0.9300 . ?
C11 C10 1.398(5) . ?
C11 C12 1.399(5) . ?
C12 H12 0.9300 . ?
C26 C27 1.386(5) . ?
C26 C31 1.360(5) . ?
C26 C25 1.515(5) . ?
C30 C29 1.370(6) . ?
C30 C31 1.399(5) . ?
C30 H30 0.9300 . ?
C29 C28 1.382(6) . ?
C29 C32 1.493(6) . ?
C32 C34 1.373(6) . ?
C32 C33 1.414(7) . ?
C23 H23 0.9300 . ?
C31 H31 0.9300 . ?
C27 C28 1.378(5) . ?
C27 H27 0.9300 . ?
C34 C33 1.388(6) 2_778 ?
C28 H28 0.9300 . ?
C15 C14 1.470(8) . ?
C15 H15A 0.9600 . ?
C15 H15B 0.9600 . ?
C15 H15C 0.9600 . ?
C35 C36 1.523(8) . ?
C35 H35A 0.9700 . ?
C35 H35B 0.9700 . ?
C14 H14A 0.9700 . ?
C14 H14B 0.9700 . ?
C17 H17A 0.9600 . ?
C17 H17B 0.9600 . ?
C17 H17C 0.9600 . ?
C33 H33 0.9300 . ?
C36 H36A 0.9600 . ?
C36 H36B 0.9600 . ?
C36 H36C 0.9600 . ?

loop_
_geom_torsion_atom_site_label_1
_geom_torsion_atom_site_label_2
_geom_torsion_atom_site_label_3
_geom_torsion_atom_site_label_4
_geom_torsion
_geom_torsion_site_symmetry_1
_geom_torsion_site_symmetry_2
_geom_torsion_site_symmetry_3
_geom_torsion_site_symmetry_4
_geom_torsion_publ_flag
C3 C2 C7 C6 2.5(7) . . . . ?
C1 C2 C7 C6 -174.3(4) . . . . ?
Tb1 O1 C1 O2 -69.2(16) . . . . ?
Tb1 O1 C1 C2 110.4(14) . . . . ?
Tb1 O2 C1 O1 26.1(5) 2_767 . . . ?
Tb1 O2 C1 C2 -153.5(3) 2_767 . . . ?
C7 C2 C1 O1 -15.4(6) . . . . ?
C3 C2 C1 O1 167.9(4) . . . . ?
C7 C2 C1 O2 164.3(4) . . . . ?
C3 C2 C1 O2 -12.4(6) . . . . ?
C2 C7 C6 C5 -0.7(8) . . . . ?
C7 C6 C5 C4 -2.2(7) . . . . ?
C7 C6 C5 C8 172.8(4) . . . . ?
C7 C2 C3 C4 -1.4(7) . . . . ?
C1 C2 C3 C4 175.4(4) . . . . ?
C2 C3 C4 C5 -1.5(7) . . . . ?
C6 C5 C4 C3 3.3(7) . . . . ?
C8 C5 C4 C3 -171.8(4) . . . . ?
C6 C5 C8 C9 -138.2(5) . . . . ?
C4 C5 C8 C9 36.6(7) . . . . ?
C6 C5 C8 C13 40.3(7) . . . . ?
C4 C5 C8 C13 -144.9(5) . . . . ?
C16 O6 C13 C12 -10.4(7) . . . . ?
C16 O6 C13 C8 165.8(5) . . . . ?
C9 C8 C13 O6 -173.3(4) . . . . ?
C5 C8 C13 O6 8.2(7) . . . . ?
C9 C8 C13 C12 3.1(7) . . . . ?
C5 C8 C13 C12 -175.4(4) . . . . ?
C13 C8 C9 C10 -1.2(7) . . . . ?
C5 C8 C9 C10 177.4(5) . . . . ?
C13 O6 C16 C17 -162.9(5) . . . . ?
C19 C20 C21 C22 2.9(6) . . . . ?
C19 C20 C21 C24 -176.7(4) . . . . ?
C20 C21 C22 C23 -1.3(6) . . . . ?
C24 C21 C22 C23 178.3(4) . . . . ?
Tb1 O3 C24 O4 94.1(6) 1_554 . . . ?
Tb1 O3 C24 C21 -87.4(6) 1_554 . . . ?
Tb1 O4 C24 O3 12.3(7) 2_666 . . . ?
Tb1 O4 C24 C21 -166.2(3) 2_666 . . . ?
C22 C21 C24 O3 170.7(4) . . . . ?
C20 C21 C24 O3 -9.7(6) . . . . ?
C22 C21 C24 O4 -10.7(6) . . . . ?
C20 C21 C24 O4 168.9(4) . . . . ?
C21 C20 C19 C18 -1.6(7) . . . . ?
C23 C18 C19 C20 -1.2(7) . . . . ?
C11 C18 C19 C20 174.4(4) . . . . ?
C19 C18 C11 C10 38.8(7) . . . . ?
C23 C18 C11 C10 -145.8(5) . . . . ?
C19 C18 C11 C12 -138.6(5) . . . . ?
C23 C18 C11 C12 36.8(6) . . . . ?
C12 C11 C10 C9 2.8(7) . . . . ?
C18 C11 C10 C9 -174.7(5) . . . . ?
C12 C11 C10 O5 -176.6(5) . . . . ?
C18 C11 C10 O5 5.9(7) . . . . ?
C8 C9 C10 C11 -1.8(8) . . . . ?
C8 C9 C10 O5 177.6(5) . . . . ?
C14 O5 C10 C11 145.4(6) . . . . ?
C14 O5 C10 C9 -34.0(9) . . . . ?
O6 C13 C12 C11 174.0(4) . . . . ?
C8 C13 C12 C11 -2.1(7) . . . . ?
C10 C11 C12 C13 -0.9(7) . . . . ?
C18 C11 C12 C13 176.7(4) . . . . ?
Tb1 O7 C25 O8 -13.4(8) . . . . ?
Tb1 O7 C25 C26 168.1(3) . . . . ?
Tb1 O8 C25 O7 -18.2(7) 2_767 . . . ?
Tb1 O8 C25 C26 160.3(3) 2_767 . . . ?
C27 C26 C25 O7 -5.2(6) . . . . ?
C31 C26 C25 O7 174.3(4) . . . . ?
C27 C26 C25 O8 176.1(4) . . . . ?
C31 C26 C25 O8 -4.4(6) . . . . ?
C31 C30 C29 C28 -0.7(8) . . . . ?
C31 C30 C29 C32 177.2(5) . . . . ?
C30 C29 C32 C34 44.6(8) . . . . ?
C28 C29 C32 C34 -137.5(6) . . . . ?
C30 C29 C32 C33 -134.4(5) . . . . ?
C28 C29 C32 C33 43.5(7) . . . . ?
C21 C22 C23 C18 -1.6(7) . . . . ?
C19 C18 C23 C22 2.8(7) . . . . ?
C11 C18 C23 C22 -172.7(4) . . . . ?
C27 C26 C31 C30 -2.3(7) . . . . ?
C25 C26 C31 C30 178.2(4) . . . . ?
C29 C30 C31 C26 2.1(8) . . . . ?
C31 C26 C27 C28 1.2(7) . . . . ?
C25 C26 C27 C28 -179.3(4) . . . . ?
C35 O9 C34 C32 179.2(6) . . . . ?
C35 O9 C34 C33 3.3(9) . . . 2_778 ?
C33 C32 C34 O9 -178.2(5) . . . . ?
C29 C32 C34 O9 2.8(8) . . . . ?
C33 C32 C34 C33 -2.2(9) . . . 2_778 ?
C29 C32 C34 C33 178.8(5) . . . 2_778 ?
C26 C27 C28 C29 0.2(8) . . . . ?
C30 C29 C28 C27 -0.4(8) . . . . ?
C32 C29 C28 C27 -178.4(5) . . . . ?
C34 O9 C35 C36 178.4(6) . . . . ?
C10 O5 C14 C15 -164.8(5) . . . . ?
C34 C32 C33 C34 2.2(9) . . . 2_778 ?
C29 C32 C33 C34 -178.8(5) . . . 2_778 ?
